data_9017293
loop_
_publ_author_name
'Dollase, W. A.'

_publ_section_title
;
 The crystal structure at 220 C of orthothombic high tridymite
 from the Steinbach meteorite
 Note: T = 220 C
;
_journal_name_full 'Acta Crystallographica'
_journal_page_first 617
_journal_page_last 623
_journal_volume 23
_journal_year 1967
_chemical_compound_source 'Steinbach meteorite'
_chemical_formula_sum 'O2 Si'
_chemical_name_mineral Tridymite
_space_group_IT_number 20
_space_group_name_Hall 'C 2c 2 (x,y,z-1/4)'
_space_group_name_H-M_alt 'C 2 2 21 (a,b,c+1/4)'
_symmetry_space_group_name_H-M 'C 2 2 21 (a,b,c+1/4)'
_cell_angle_alpha 90
_cell_angle_beta 90
_cell_angle_gamma 90
_cell_length_a 8.74
_cell_length_b 5.04
_cell_length_c 8.24
_cell_formula_units_Z 8
_cell_volume 362.969
_database_code_amcsd 0020733
_diffrn_ambient_temperature 493.15
_exptl_crystal_density_diffrn 2.199
_cod_data_source_file inputs/fixed/downloads/10/10734.cif
_cod_data_source_block 10734
_cod_original_sg_symbol_H-M 'C 2 2 21'
_cod_original_formula_sum 'Si O2'
_cod_database_code 9017293

loop_
_space_group_symop_operation_xyz
x,y,z
1/2+x,1/2+y,z
-x,y,-z
1/2-x,1/2+y,-z
x,-y,1/2-z
1/2+x,1/2-y,1/2-z
-x,-y,1/2+z
1/2-x,1/2-y,1/2+z

loop_
_atom_site_aniso_label
_atom_site_aniso_U_11
_atom_site_aniso_U_22
_atom_site_aniso_U_33
_atom_site_aniso_U_12
_atom_site_aniso_U_13
_atom_site_aniso_U_23
Si 0.04605 0.03346 0.04093 0.00268 -0.00036 -0.00274
O1 0.15479 0.10295 0.05848 0.00000 0.00000 0.01894
O2 0.04644 0.17501 0.10319 0.00000 0.00730 0.00000
O3 0.15866 0.06949 0.08599 0.05356 -0.02189 0.01683

loop_
_atom_site_label
_atom_site_fract_x
_atom_site_fract_y
_atom_site_fract_z
Si 0.16846 0.53589 0.43857
O1 0.33360 0.00000 0.75000
O2 0.00000 0.55970 0.50000
O3 0.25470 0.30290 0.52130

loop_
_cod_related_entry_id
_cod_related_entry_database
_cod_related_entry_code
1 AMCSD 0020733
